data_7119305
loop_
_publ_author_name
'Guo, Jingjing'
'Hu, Shimin'
'Luo, Wenwen'
'Hu, Rongrong'
'Qin, Anjun'
'Zhao, Zujin'
'Tang, Ben Zhong'

_publ_section_title
;
 A novel aggregation-induced emission platform from
 2,3-diphenylbenzo[b]thiophene S,S-dioxide.
;
_journal_issue 9
_journal_name_full 'Chemical communications (Cambridge, England)'
_journal_page_first 1463
_journal_page_last 1466
_journal_paper_doi 10.1039/c6cc09892d
_journal_volume 53
_journal_year 2017
_chemical_formula_moiety 'C22 H18 O2 S'
_chemical_formula_sum 'C22 H18 O2 S'
_chemical_formula_weight 346.42
_chemical_name_systematic
; 
 ? 
;
_space_group_IT_number 14
_symmetry_cell_setting monoclinic
_symmetry_space_group_name_Hall '-P 2yn'
_symmetry_space_group_name_H-M 'P 1 21/n 1'
_atom_sites_solution_hydrogens geom
_atom_sites_solution_primary direct
_atom_sites_solution_secondary difmap
_audit_creation_method SHELXL-97
_audit_update_record
;
2016-08-31 deposited with the CCDC.
2017-01-03 downloaded from the CCDC.
;
_cell_angle_alpha 90.00
_cell_angle_beta 99.202(4)
_cell_angle_gamma 90.00
_cell_formula_units_Z 4
_cell_length_a 9.9496(11)
_cell_length_b 12.5896(12)
_cell_length_c 14.3507(13)
_cell_measurement_reflns_used 2333
_cell_measurement_temperature 173(2)
_cell_measurement_theta_max 24.89
_cell_measurement_theta_min 3.15
_cell_volume 1774.5(3)
_computing_structure_refinement 'SHELXL-97 (Sheldrick, 2008)'
_computing_structure_solution 'SHELXS-97 (Sheldrick, 2008)'
_diffrn_ambient_temperature 173(2)
_diffrn_measured_fraction_theta_full 0.993
_diffrn_measured_fraction_theta_max 0.993
_diffrn_measurement_device_type 'PHOTON100 CMOS detector'
_diffrn_measurement_method 'omega scan'
_diffrn_radiation_monochromator 'TRIUMPH curved crystal monochromator'
_diffrn_radiation_source 'fine-focus sealed tube'
_diffrn_radiation_type MoK\a
_diffrn_radiation_wavelength 0.71073
_diffrn_reflns_av_R_equivalents 0.0656
_diffrn_reflns_av_sigmaI/netI 0.0572
_diffrn_reflns_limit_h_max 11
_diffrn_reflns_limit_h_min -11
_diffrn_reflns_limit_k_max 13
_diffrn_reflns_limit_k_min -15
_diffrn_reflns_limit_l_max 17
_diffrn_reflns_limit_l_min -15
_diffrn_reflns_number 11820
_diffrn_reflns_theta_full 25.39
_diffrn_reflns_theta_max 25.39
_diffrn_reflns_theta_min 3.15
_exptl_absorpt_coefficient_mu 0.194
_exptl_absorpt_correction_T_max 0.7452
_exptl_absorpt_correction_T_min 0.6917
_exptl_absorpt_correction_type multi-scan
_exptl_absorpt_process_details 'SADABS (Bruker, 2012)'
_exptl_crystal_density_diffrn 1.297
_exptl_crystal_density_method 'not measured'
_exptl_crystal_description block
_exptl_crystal_F_000 728
_exptl_crystal_size_max 0.23
_exptl_crystal_size_mid 0.16
_exptl_crystal_size_min 0.13
_refine_diff_density_max 0.354
_refine_diff_density_min -0.211
_refine_diff_density_rms 0.044
_refine_ls_extinction_method none
_refine_ls_goodness_of_fit_ref 1.024
_refine_ls_hydrogen_treatment constr
_refine_ls_matrix_type full
_refine_ls_number_parameters 293
_refine_ls_number_reflns 3237
_refine_ls_number_restraints 214
_refine_ls_restrained_S_all 1.007
_refine_ls_R_factor_all 0.0895
_refine_ls_R_factor_gt 0.0462
_refine_ls_shift/su_max 0.001
_refine_ls_shift/su_mean 0.000
_refine_ls_structure_factor_coef Fsqd
_refine_ls_weighting_details 'calc w=1/[\s^2^(Fo^2^)+(0.0281P)^2^+1.1052P] where P=(Fo^2^+2Fc^2^)/3'
_refine_ls_weighting_scheme calc
_refine_ls_wR_factor_gt 0.0858
_refine_ls_wR_factor_ref 0.0980
_reflns_number_gt 2153
_reflns_number_total 3237
_reflns_threshold_expression >2sigma(I)
_cod_data_source_file c6cc09892d2.cif
_cod_data_source_block 1
_cod_depositor_comments
;
The following automatic conversions were performed:

'_symmetry_cell_setting' value 'Monoclinic' changed to 'monoclinic'
according to
/usr/data/users/saulius/crontab/automatic-downloads/rss-feeds/RSC/lib/dictionaries/cif_core.dic
dictionary named 'cif_core.dic' version 2.4.2 from 2011-04-26.

Automatic conversion script
Id: cif_fix_values 4268 2015-11-12 08:31:59Z antanas 

 Adding full bibliography for 7119302--7119309.cif.
;
_cod_original_sg_symbol_Hall '-P 2yn  '
_cod_original_sg_symbol_H-M 'P2(1)/n  '
_cod_database_code 7119305

loop_
_symmetry_equiv_pos_as_xyz
'x, y, z'
'-x+1/2, y+1/2, -z+1/2'
'-x, -y, -z'
'x-1/2, -y-1/2, z-1/2'

loop_
_atom_site_label
_atom_site_type_symbol
_atom_site_fract_x
_atom_site_fract_y
_atom_site_fract_z
_atom_site_U_iso_or_equiv
_atom_site_adp_type
_atom_site_occupancy
_atom_site_symmetry_multiplicity
_atom_site_calc_flag
_atom_site_refinement_flags
_atom_site_disorder_assembly
_atom_site_disorder_group
C1 C 0.3075(2) 0.11518(16) 0.83939(16) 0.0278(5) Uani 1 1 d . A .
C2 C 0.3761(2) 0.18733(18) 0.89658(16) 0.0316(6) Uani 1 1 d D . .
C3 C 0.3078(2) 0.21753(18) 0.97763(16) 0.0314(6) Uani 1 1 d . A .
C4 C 0.1832(2) 0.16786(18) 0.97682(16) 0.0316(6) Uani 1 1 d . . .
C5 C 0.1033(3) 0.1825(2) 1.04576(17) 0.0407(6) Uani 1 1 d . A .
H5A H 0.0183 0.1473 1.0431 0.049 Uiso 1 1 calc R . .
C6 C 0.1525(3) 0.2509(2) 1.11937(18) 0.0466(7) Uani 1 1 d . . .
H6A H 0.0997 0.2641 1.1678 0.056 Uiso 1 1 calc R A .
C7 C 0.2769(3) 0.2998(2) 1.12273(18) 0.0482(7) Uani 1 1 d . A .
H7A H 0.3097 0.3450 1.1744 0.058 Uiso 1 1 calc R . .
C8 C 0.3555(3) 0.2843(2) 1.05202(18) 0.0443(7) Uani 1 1 d . . .
H8A H 0.4407 0.3191 1.0548 0.053 Uiso 1 1 calc R A .
C9 C 0.3395(2) 0.05993(18) 0.75489(16) 0.0317(6) Uani 1 1 d . . .
C10 C 0.3215(2) 0.1068(2) 0.66687(18) 0.0408(6) Uani 1 1 d . A .
C11 C 0.3556(3) 0.0465(2) 0.5898(2) 0.0483(7) Uani 1 1 d . . .
H11A H 0.3450 0.0765 0.5283 0.058 Uiso 1 1 calc R A .
C12 C 0.4035(3) -0.0547(2) 0.6049(2) 0.0493(7) Uani 1 1 d . A .
H12A H 0.4269 -0.0936 0.5531 0.059 Uiso 1 1 calc R . .
C13 C 0.4190(3) -0.1022(2) 0.6916(2) 0.0534(8) Uani 1 1 d . . .
H13A H 0.4512 -0.1732 0.6996 0.064 Uiso 1 1 calc R A .
C14 C 0.3874(3) -0.0456(2) 0.7667(2) 0.0448(7) Uani 1 1 d . A .
H14A H 0.3978 -0.0777 0.8273 0.054 Uiso 1 1 calc R . .
C15 C 0.2680(3) 0.2159(2) 0.65150(19) 0.0542(8) Uani 1 1 d . . .
H15A H 0.1816 0.2219 0.6757 0.081 Uiso 1 1 calc R A .
H15B H 0.2531 0.2319 0.5838 0.081 Uiso 1 1 calc R . .
H15C H 0.3339 0.2664 0.6848 0.081 Uiso 1 1 calc R . .
C16 C 0.4972(6) 0.2510(4) 0.8755(3) 0.0298(13) Uani 0.618(4) 1 d PDU A 1
C17 C 0.6244(4) 0.2029(4) 0.8791(3) 0.0345(10) Uani 0.618(4) 1 d PDU A 1
C18 C 0.7322(6) 0.2680(6) 0.8599(5) 0.0453(14) Uani 0.618(4) 1 d PDU A 1
H18A H 0.8203 0.2378 0.8626 0.054 Uiso 0.618(4) 1 calc PR A 1
C19 C 0.7136(5) 0.3730(4) 0.8377(4) 0.0458(13) Uani 0.618(4) 1 d PDU A 1
H19A H 0.7882 0.4147 0.8250 0.055 Uiso 0.618(4) 1 calc PR A 1
C20 C 0.5881(4) 0.4181(4) 0.8336(3) 0.0461(11) Uani 0.618(4) 1 d PDU A 1
H20A H 0.5749 0.4910 0.8176 0.055 Uiso 0.618(4) 1 calc PR A 1
C21 C 0.4811(6) 0.3577(4) 0.8527(5) 0.0386(13) Uani 0.618(4) 1 d PDU A 1
H21A H 0.3941 0.3896 0.8502 0.046 Uiso 0.618(4) 1 calc PR A 1
C22 C 0.6494(7) 0.0886(5) 0.9027(6) 0.0561(18) Uani 0.618(4) 1 d PDU A 1
H22A H 0.5864 0.0649 0.9443 0.084 Uiso 0.618(4) 1 calc PR A 1
H22B H 0.7433 0.0794 0.9347 0.084 Uiso 0.618(4) 1 calc PR A 1
H22C H 0.6350 0.0465 0.8445 0.084 Uiso 0.618(4) 1 calc PR A 1
C16' C 0.5214(9) 0.2109(6) 0.8927(5) 0.0293(19) Uani 0.382(4) 1 d PDU A 2
C17' C 0.5559(7) 0.3151(6) 0.8784(5) 0.0345(15) Uani 0.382(4) 1 d PDU A 2
C18' C 0.6924(8) 0.3350(8) 0.8667(6) 0.0397(17) Uani 0.382(4) 1 d PDU A 2
H18B H 0.7194 0.4051 0.8536 0.048 Uiso 0.382(4) 1 calc PR A 2
C19' C 0.7851(10) 0.2547(9) 0.8740(8) 0.043(2) Uani 0.382(4) 1 d PDU A 2
H19B H 0.8762 0.2704 0.8667 0.052 Uiso 0.382(4) 1 calc PR A 2
C20' C 0.7513(6) 0.1525(6) 0.8915(4) 0.0415(16) Uani 0.382(4) 1 d PDU A 2
H20B H 0.8171 0.0973 0.8952 0.050 Uiso 0.382(4) 1 calc PR A 2
C21' C 0.6195(9) 0.1314(8) 0.9035(7) 0.035(2) Uani 0.382(4) 1 d PDU A 2
H21B H 0.5953 0.0616 0.9195 0.042 Uiso 0.382(4) 1 calc PR A 2
C22' C 0.4558(10) 0.4037(7) 0.8682(8) 0.044(2) Uani 0.382(4) 1 d PDU A 2
H22D H 0.3700 0.3797 0.8308 0.066 Uiso 0.382(4) 1 calc PR A 2
H22E H 0.4919 0.4636 0.8361 0.066 Uiso 0.382(4) 1 calc PR A 2
H22F H 0.4395 0.4263 0.9307 0.066 Uiso 0.382(4) 1 calc PR A 2
O1 O 0.14478(18) -0.02489(12) 0.90346(12) 0.0468(5) Uani 1 1 d . . .
O2 O 0.03878(16) 0.12400(13) 0.80972(11) 0.0402(4) Uani 1 1 d . . .
S1 S 0.15023(6) 0.08452(5) 0.87709(4) 0.03216(17) Uani 1 1 d . A .

loop_
_atom_site_aniso_label
_atom_site_aniso_U_11
_atom_site_aniso_U_22
_atom_site_aniso_U_33
_atom_site_aniso_U_23
_atom_site_aniso_U_13
_atom_site_aniso_U_12
C1 0.0294(13) 0.0210(12) 0.0334(13) 0.0040(10) 0.0063(10) -0.0004(10)
C2 0.0313(13) 0.0303(13) 0.0341(14) -0.0013(11) 0.0076(11) -0.0020(11)
C3 0.0341(13) 0.0299(13) 0.0305(13) 0.0008(11) 0.0057(10) -0.0027(10)
C4 0.0369(14) 0.0283(13) 0.0301(14) 0.0027(11) 0.0070(11) -0.0044(11)
C5 0.0402(15) 0.0473(16) 0.0368(15) 0.0035(13) 0.0131(12) -0.0076(12)
C6 0.0501(17) 0.0591(18) 0.0333(15) -0.0012(14) 0.0150(12) -0.0050(14)
C7 0.0545(18) 0.0558(18) 0.0349(15) -0.0125(14) 0.0092(13) -0.0113(15)
C8 0.0391(15) 0.0514(17) 0.0432(16) -0.0094(14) 0.0095(12) -0.0125(13)
C9 0.0270(13) 0.0313(14) 0.0370(15) -0.0053(11) 0.0060(10) -0.0051(10)
C10 0.0388(15) 0.0385(15) 0.0466(17) -0.0013(13) 0.0111(12) -0.0064(12)
C11 0.0490(17) 0.0508(17) 0.0494(17) -0.0049(14) 0.0207(14) -0.0054(14)
C12 0.0485(17) 0.0488(18) 0.0552(19) -0.0122(15) 0.0220(14) -0.0070(13)
C13 0.0478(17) 0.0360(16) 0.078(2) -0.0108(16) 0.0164(15) 0.0003(13)
C14 0.0443(16) 0.0354(15) 0.0558(18) -0.0136(13) 0.0115(13) -0.0059(12)
C15 0.070(2) 0.0497(18) 0.0445(17) 0.0043(14) 0.0145(14) 0.0030(15)
C16 0.026(3) 0.027(3) 0.036(2) -0.007(2) 0.0058(19) -0.002(2)
C17 0.030(2) 0.040(2) 0.031(2) -0.004(2) 0.0001(17) 0.002(2)
C18 0.030(3) 0.064(3) 0.041(3) -0.005(3) 0.002(3) 0.002(3)
C19 0.035(3) 0.057(3) 0.045(3) 0.007(2) 0.005(2) -0.017(2)
C20 0.039(2) 0.041(2) 0.056(3) 0.008(2) 0.0013(19) -0.010(2)
C21 0.028(3) 0.035(3) 0.054(3) 0.000(3) 0.007(2) -0.007(3)
C22 0.042(3) 0.052(4) 0.070(4) 0.003(3) -0.007(3) 0.014(3)
C16' 0.028(4) 0.030(4) 0.031(3) -0.011(3) 0.008(3) -0.002(3)
C17' 0.032(3) 0.035(3) 0.036(3) -0.002(3) 0.004(3) -0.005(3)
C18' 0.035(3) 0.043(4) 0.042(4) 0.004(3) 0.008(3) -0.018(3)
C19' 0.030(4) 0.061(4) 0.041(4) 0.001(3) 0.011(4) -0.008(4)
C20' 0.030(3) 0.054(4) 0.040(3) -0.005(3) 0.005(3) 0.000(3)
C21' 0.029(4) 0.037(5) 0.039(4) -0.009(4) 0.006(3) 0.001(4)
C22' 0.045(5) 0.034(5) 0.053(5) 0.004(5) 0.006(4) 0.001(5)
O1 0.0589(12) 0.0277(9) 0.0567(12) 0.0036(9) 0.0182(10) -0.0140(8)
O2 0.0320(9) 0.0440(10) 0.0423(10) -0.0034(8) -0.0017(8) -0.0023(8)
S1 0.0348(3) 0.0268(3) 0.0360(3) -0.0001(3) 0.0091(3) -0.0079(3)

loop_
_atom_type_symbol
_atom_type_description
_atom_type_scat_dispersion_real
_atom_type_scat_dispersion_imag
_atom_type_scat_source
C C 0.0033 0.0016 'International Tables Vol C Tables 4.2.6.8 and 6.1.1.4'
H H 0.0000 0.0000 'International Tables Vol C Tables 4.2.6.8 and 6.1.1.4'
O O 0.0106 0.0060 'International Tables Vol C Tables 4.2.6.8 and 6.1.1.4'
S S 0.1246 0.1234 'International Tables Vol C Tables 4.2.6.8 and 6.1.1.4'

loop_
_geom_angle_atom_site_label_1
_geom_angle_atom_site_label_2
_geom_angle_atom_site_label_3
_geom_angle
C2 C1 C9 132.0(2)
C2 C1 S1 110.40(17)
C9 C1 S1 117.60(16)
C1 C2 C16' 121.1(3)
C1 C2 C3 113.7(2)
C16' C2 C3 123.2(3)
C1 C2 C16 125.5(3)
C16' C2 C16 22.8(3)
C3 C2 C16 119.8(3)
C8 C3 C4 118.4(2)
C8 C3 C2 128.1(2)
C4 C3 C2 113.4(2)
C5 C4 C3 123.5(2)
C5 C4 S1 127.55(19)
C3 C4 S1 108.96(17)
C4 C5 C6 117.1(2)
C4 C5 H5A 121.4
C6 C5 H5A 121.4
C7 C6 C5 120.6(2)
C7 C6 H6A 119.7
C5 C6 H6A 119.7
C6 C7 C8 121.3(2)
C6 C7 H7A 119.4
C8 C7 H7A 119.4
C3 C8 C7 119.1(2)
C3 C8 H8A 120.5
C7 C8 H8A 120.5
C10 C9 C14 120.3(2)
C10 C9 C1 122.5(2)
C14 C9 C1 117.2(2)
C9 C10 C11 118.0(2)
C9 C10 C15 121.7(2)
C11 C10 C15 120.3(2)
C12 C11 C10 119.6(3)
C12 C11 H11A 120.2
C10 C11 H11A 120.2
C11 C12 C13 122.6(3)
C11 C12 H12A 118.7
C13 C12 H12A 118.7
C12 C13 C14 118.8(3)
C12 C13 H13A 120.6
C14 C13 H13A 120.6
C13 C14 C9 120.7(3)
C13 C14 H14A 119.7
C9 C14 H14A 119.7
C10 C15 H15A 109.5
C10 C15 H15B 109.5
H15A C15 H15B 109.5
C10 C15 H15C 109.5
H15A C15 H15C 109.5
H15B C15 H15C 109.5
C21 C16 C17 119.9(5)
C21 C16 C2 119.6(4)
C17 C16 C2 120.5(4)
C16 C17 C18 117.0(5)
C16 C17 C22 123.0(5)
C18 C17 C22 120.0(5)
C19 C18 C17 121.9(6)
C19 C18 H18A 119.0
C17 C18 H18A 119.0
C20 C19 C18 120.1(5)
C20 C19 H19A 119.9
C18 C19 H19A 119.9
C19 C20 C21 119.7(5)
C19 C20 H20A 120.2
C21 C20 H20A 120.2
C20 C21 C16 121.4(6)
C20 C21 H21A 119.3
C16 C21 H21A 119.3
C17' C16' C21' 121.0(9)
C17' C16' C2 117.5(6)
C21' C16' C2 121.5(7)
C16' C17' C18' 116.8(7)
C16' C17' C22' 123.3(7)
C18' C17' C22' 119.7(8)
C19' C18' C17' 120.7(8)
C19' C18' H18B 119.7
C17' C18' H18B 119.7
C18' C19' C20' 122.1(9)
C18' C19' H19B 119.0
C20' C19' H19B 119.0
C19' C20' C21' 118.2(8)
C19' C20' H20B 120.9
C21' C20' H20B 120.9
C20' C21' C16' 120.9(10)
C20' C21' H21B 119.5
C16' C21' H21B 119.5
C17' C22' H22D 109.5
C17' C22' H22E 109.5
H22D C22' H22E 109.5
C17' C22' H22F 109.5
H22D C22' H22F 109.5
H22E C22' H22F 109.5
O1 S1 O2 116.90(11)
O1 S1 C4 111.59(11)
O2 S1 C4 111.30(11)
O1 S1 C1 111.20(10)
O2 S1 C1 109.99(10)
C4 S1 C1 93.41(11)

loop_
_geom_bond_atom_site_label_1
_geom_bond_atom_site_label_2
_geom_bond_distance
C1 C2 1.336(3)
C1 C9 1.476(3)
C1 S1 1.778(2)
C2 C16' 1.486(10)
C2 C3 1.487(3)
C2 C16 1.517(6)
C3 C8 1.381(3)
C3 C4 1.388(3)
C4 C5 1.377(3)
C4 S1 1.763(2)
C5 C6 1.390(3)
C5 H5A 0.9500
C6 C7 1.377(3)
C6 H6A 0.9500
C7 C8 1.390(3)
C7 H7A 0.9500
C8 H8A 0.9500
C9 C10 1.380(3)
C9 C14 1.413(3)
C10 C11 1.427(3)
C10 C15 1.476(4)
C11 C12 1.365(4)
C11 H11A 0.9500
C12 C13 1.367(4)
C12 H12A 0.9500
C13 C14 1.369(4)
C13 H13A 0.9500
C14 H14A 0.9500
C15 H15A 0.9800
C15 H15B 0.9800
C15 H15C 0.9800
C16 C21 1.386(7)
C16 C17 1.397(6)
C17 C18 1.411(8)
C17 C22 1.489(7)
C18 C19 1.366(7)
C18 H18A 0.9500
C19 C20 1.365(7)
C19 H19A 0.9500
C20 C21 1.372(6)
C20 H20A 0.9500
C21 H21A 0.9500
C22 H22A 0.9800
C22 H22B 0.9800
C22 H22C 0.9800
C16' C17' 1.379(9)
C16' C21' 1.389(10)
C17' C18' 1.417(10)
C17' C22' 1.488(10)
C18' C19' 1.361(11)
C18' H18B 0.9500
C19' C20' 1.363(12)
C19' H19B 0.9500
C20' C21' 1.376(11)
C20' H20B 0.9500
C21' H21B 0.9500
C22' H22D 0.9800
C22' H22E 0.9800
C22' H22F 0.9800
O1 S1 1.4318(16)
O2 S1 1.4382(17)
